data_2211258
loop_
_publ_author_name
'Yang, Yong'
'Li, En-Chao'
'Chen, Feng-Xiang'
'Peng, Cheng'
'Shi, Xian-Fa'

_publ_section_title
;
 5,17-Dibenzoyl-25,26,27,28-tetrahydroxycalix[4]arene
;
_journal_coeditor_code AT2150
_journal_issue 12
_journal_name_full 'Acta Crystallographica Section E'
_journal_page_first o5563
_journal_page_last o5564
_journal_paper_doi 10.1107/S1600536806046691
_journal_volume 62
_journal_year 2006
_chemical_formula_iupac 'C42 H32 O6'
_chemical_formula_moiety 'C42 H32 O6'
_chemical_formula_sum 'C42 H32 O6'
_chemical_formula_weight 632.68
_chemical_name_systematic
;
5,17-Dibenzoyl-25,26,27,28-tetrahydroxycalix[4]arene
;
_space_group_IT_number 15
_symmetry_cell_setting monoclinic
_symmetry_space_group_name_Hall '-C 2yc'
_symmetry_space_group_name_H-M 'C 1 2/c 1'
_atom_sites_solution_hydrogens geom
_atom_sites_solution_primary direct
_atom_sites_solution_secondary difmap
_audit_creation_method SHELXL97
_cell_angle_alpha 90.00
_cell_angle_beta 116.187(4)
_cell_angle_gamma 90.00
_cell_formula_units_Z 4
_cell_length_a 18.615(4)
_cell_length_b 15.609(4)
_cell_length_c 12.220(3)
_cell_measurement_reflns_used 896
_cell_measurement_temperature 293(2)
_cell_measurement_theta_max 19.391
_cell_measurement_theta_min 2.438
_cell_volume 3186.2(13)
_computing_cell_refinement SMART
_computing_data_collection 'SMART (Bruker, 1997)'
_computing_data_reduction 'SHELXTL (Bruker, 1997)'
_computing_molecular_graphics SHELXTL
_computing_publication_material SHELXTL
_computing_structure_refinement 'SHELXL97 (Sheldrick, 1997)'
_computing_structure_solution 'SHELXS97 (Sheldrick, 1997)'
_diffrn_ambient_temperature 293(2)
_diffrn_measured_fraction_theta_full 0.999
_diffrn_measured_fraction_theta_max 0.999
_diffrn_measurement_device_type 'Bruker SMART CCD area-detector'
_diffrn_measurement_method '\f and \w'
_diffrn_radiation_monochromator graphite
_diffrn_radiation_source 'fine-focus sealed tube'
_diffrn_radiation_type MoK\a
_diffrn_radiation_wavelength 0.71073
_diffrn_reflns_av_R_equivalents 0.0803
_diffrn_reflns_av_sigmaI/netI 0.1099
_diffrn_reflns_limit_h_max 21
_diffrn_reflns_limit_h_min -22
_diffrn_reflns_limit_k_max 18
_diffrn_reflns_limit_k_min -9
_diffrn_reflns_limit_l_max 14
_diffrn_reflns_limit_l_min -14
_diffrn_reflns_number 6625
_diffrn_reflns_theta_full 25.00
_diffrn_reflns_theta_max 25.00
_diffrn_reflns_theta_min 1.79
_diffrn_standards_decay_% 4.19
_diffrn_standards_number 0
_exptl_absorpt_coefficient_mu 0.088
_exptl_absorpt_correction_T_max 0.9913
_exptl_absorpt_correction_T_min 0.9827
_exptl_absorpt_correction_type multi-scan
_exptl_absorpt_process_details '(SADABS; Bruker,  1997)'
_exptl_crystal_colour colourless
_exptl_crystal_density_diffrn 1.319
_exptl_crystal_density_method 'not measured'
_exptl_crystal_description pillar
_exptl_crystal_F_000 1328
_exptl_crystal_size_max 0.20
_exptl_crystal_size_mid 0.15
_exptl_crystal_size_min 0.10
_refine_diff_density_max 0.181
_refine_diff_density_min -0.182
_refine_ls_extinction_method none
_refine_ls_goodness_of_fit_ref 0.904
_refine_ls_hydrogen_treatment mixed
_refine_ls_matrix_type full
_refine_ls_number_parameters 225
_refine_ls_number_reflns 2819
_refine_ls_number_restraints 2
_refine_ls_restrained_S_all 0.904
_refine_ls_R_factor_all 0.1481
_refine_ls_R_factor_gt 0.0646
_refine_ls_shift/su_max 0.000
_refine_ls_shift/su_mean 0.000
_refine_ls_structure_factor_coef Fsqd
_refine_ls_weighting_details 'calc w = 1/[\s^2^(Fo^2^)+(0.0737P)^2^] where P=(Fo^2^+2Fc^2^)/3'
_refine_ls_weighting_scheme calc
_refine_ls_wR_factor_gt 0.1418
_refine_ls_wR_factor_ref 0.1744
_reflns_number_gt 1253
_reflns_number_total 2819
_reflns_threshold_expression I>2\s(I)
_cod_data_source_file at2150.cif
_cod_data_source_block 2
_cod_original_cell_volume 3186.1(13)
_cod_original_sg_symbol_H-M 'C 2/c'
_cod_database_code 2211258
_cod_database_fobs_code 2211258

loop_
_symmetry_equiv_pos_as_xyz
'x, y, z'
'-x, y, -z+1/2'
'x+1/2, y+1/2, z'
'-x+1/2, y+1/2, -z+1/2'
'-x, -y, -z'
'x, -y, z-1/2'
'-x+1/2, -y+1/2, -z'
'x+1/2, -y+1/2, z-1/2'

loop_
_atom_site_type_symbol
_atom_site_label
_atom_site_fract_x
_atom_site_fract_y
_atom_site_fract_z
_atom_site_U_iso_or_equiv
_atom_site_adp_type
_atom_site_calc_flag
_atom_site_refinement_flags
_atom_site_occupancy
O O1 0.61452(15) 0.21936(16) 0.3326(3) 0.0742(8) Uani d D 1
O O2 0.49643(16) 0.22187(18) 0.3994(3) 0.0750(8) Uani d D 1
O O3 0.7746(2) 0.5782(2) 0.3615(3) 0.1147(11) Uani d . 1
C C1 0.6587(2) 0.2909(3) 0.1571(4) 0.0770(12) Uani d . 1
H H1A 0.7021 0.3013 0.1351 0.092 Uiso calc R 1
H H1B 0.6538 0.2295 0.1633 0.092 Uiso calc R 1
C C2 0.67922(19) 0.3318(2) 0.2804(3) 0.0615(10) Uani d . 1
C C3 0.72060(19) 0.4082(2) 0.3116(3) 0.0649(10) Uani d . 1
H H3A 0.7364 0.4334 0.2568 0.078 Uiso calc R 1
C C4 0.73931(19) 0.4484(2) 0.4211(4) 0.0614(10) Uani d . 1
C C5 0.7140(2) 0.4102(2) 0.5006(3) 0.0639(10) Uani d . 1
H H5A 0.7261 0.4367 0.5749 0.077 Uiso calc R 1
C C6 0.67166(19) 0.3344(2) 0.4737(3) 0.0586(9) Uani d . 1
C C7 0.6449(2) 0.2963(2) 0.5640(3) 0.0733(11) Uani d . 1
H H7A 0.6844 0.3100 0.6461 0.088 Uiso calc R 1
H H7B 0.6429 0.2344 0.5556 0.088 Uiso calc R 1
C C8 0.5631(2) 0.3286(3) 0.5467(3) 0.0648(10) Uani d . 1
C C9 0.5585(3) 0.3974(3) 0.6149(4) 0.0835(13) Uani d . 1
H H9A 0.6053 0.4221 0.6730 0.100 Uiso calc R 1
C C10 0.4856(3) 0.4296(3) 0.5976(4) 0.0954(14) Uani d . 1
H H10A 0.4832 0.4756 0.6441 0.114 Uiso calc R 1
C C11 0.4164(3) 0.3938(3) 0.5117(4) 0.0860(13) Uani d . 1
H H11A 0.3673 0.4162 0.5005 0.103 Uiso calc R 1
C C12 0.4179(2) 0.3255(3) 0.4417(3) 0.0664(10) Uani d . 1
C C13 0.4923(2) 0.2930(3) 0.4626(3) 0.0629(10) Uani d . 1
C C14 0.65515(19) 0.2961(2) 0.3638(4) 0.0599(10) Uani d . 1
C C15 0.7816(2) 0.5317(3) 0.4477(4) 0.0774(11) Uani d . 1
C C16 0.8328(2) 0.5604(3) 0.5748(4) 0.0767(11) Uani d . 1
C C17 0.8709(2) 0.5027(3) 0.6703(4) 0.0882(13) Uani d . 1
H H17A 0.8638 0.4441 0.6556 0.106 Uiso calc R 1
C C18 0.9189(3) 0.5319(4) 0.7862(5) 0.1055(16) Uani d . 1
H H18A 0.9440 0.4930 0.8496 0.127 Uiso calc R 1
C C19 0.9299(3) 0.6176(4) 0.8081(6) 0.1150(19) Uani d . 1
H H19A 0.9622 0.6372 0.8866 0.138 Uiso calc R 1
C C20 0.8929(3) 0.6761(4) 0.7136(6) 0.1131(18) Uani d . 1
H H20A 0.9003 0.7346 0.7287 0.136 Uiso calc R 1
C C21 0.8458(3) 0.6471(3) 0.5991(5) 0.0901(14) Uani d . 1
H H21A 0.8219 0.6863 0.5359 0.108 Uiso calc R 1
H H1 0.578(2) 0.214(4) 0.358(5) 0.16(3) Uiso d D 1
H H2 0.465(2) 0.217(3) 0.3275(19) 0.095(17) Uiso d D 1

loop_
_atom_site_aniso_label
_atom_site_aniso_U_11
_atom_site_aniso_U_22
_atom_site_aniso_U_33
_atom_site_aniso_U_12
_atom_site_aniso_U_13
_atom_site_aniso_U_23
O1 0.0588(16) 0.0505(16) 0.102(2) -0.0019(13) 0.0252(16) -0.0049(15)
O2 0.0639(18) 0.0621(19) 0.081(2) 0.0024(14) 0.0159(17) 0.0075(17)
O3 0.149(3) 0.091(2) 0.102(2) -0.027(2) 0.053(2) 0.003(2)
C1 0.059(2) 0.077(3) 0.096(3) -0.010(2) 0.036(2) -0.026(3)
C2 0.043(2) 0.060(2) 0.074(3) 0.0026(18) 0.0195(19) -0.013(2)
C3 0.053(2) 0.069(3) 0.071(3) -0.0035(19) 0.025(2) -0.007(2)
C4 0.055(2) 0.055(2) 0.069(2) -0.0048(18) 0.022(2) -0.006(2)
C5 0.056(2) 0.060(3) 0.061(2) 0.0046(19) 0.0124(19) -0.006(2)
C6 0.044(2) 0.051(2) 0.064(2) 0.0042(18) 0.0086(18) 0.005(2)
C7 0.066(2) 0.066(3) 0.064(2) -0.004(2) 0.007(2) 0.013(2)
C8 0.067(3) 0.064(3) 0.057(2) 0.008(2) 0.021(2) 0.022(2)
C9 0.087(3) 0.092(4) 0.062(3) -0.002(3) 0.025(2) 0.006(3)
C10 0.112(4) 0.107(4) 0.074(3) 0.011(3) 0.048(3) -0.001(3)
C11 0.086(3) 0.099(4) 0.079(3) 0.015(3) 0.041(3) 0.014(3)
C12 0.063(3) 0.069(3) 0.067(2) 0.005(2) 0.028(2) 0.022(2)
C13 0.065(3) 0.056(2) 0.061(2) 0.004(2) 0.021(2) 0.018(2)
C14 0.041(2) 0.046(2) 0.079(3) 0.0020(17) 0.0142(19) -0.004(2)
C15 0.077(3) 0.071(3) 0.084(3) -0.007(2) 0.036(2) -0.004(3)
C16 0.070(3) 0.076(3) 0.086(3) -0.016(2) 0.036(2) -0.015(3)
C17 0.073(3) 0.087(3) 0.092(3) -0.012(2) 0.025(3) -0.022(3)
C18 0.080(3) 0.122(5) 0.099(4) -0.019(3) 0.025(3) -0.029(3)
C19 0.105(4) 0.135(5) 0.108(4) -0.040(4) 0.050(4) -0.052(4)
C20 0.123(5) 0.101(4) 0.134(5) -0.039(4) 0.074(4) -0.061(4)
C21 0.104(4) 0.067(3) 0.115(4) -0.020(3) 0.063(3) -0.023(3)

loop_
_atom_type_symbol
_atom_type_description
_atom_type_scat_dispersion_real
_atom_type_scat_dispersion_imag
_atom_type_scat_source
C C 0.0033 0.0016 'International Tables Vol C Tables 4.2.6.8 and 6.1.1.4'
H H 0.0000 0.0000 'International Tables Vol C Tables 4.2.6.8 and 6.1.1.4'
O O 0.0106 0.0060 'International Tables Vol C Tables 4.2.6.8 and 6.1.1.4'

loop_
_geom_angle_atom_site_label_1
_geom_angle_atom_site_label_2
_geom_angle_atom_site_label_3
_geom_angle_site_symmetry_1
_geom_angle_site_symmetry_3
_geom_angle
C14 O1 H1 . . 114(4)
C13 O2 H2 . . 120(3)
C12 C1 C2 2_655 . 112.2(3)
C12 C1 H1A 2_655 . 109.2
C2 C1 H1A . . 109.2
C12 C1 H1B 2_655 . 109.2
C2 C1 H1B . . 109.2
H1A C1 H1B . . 107.9
C3 C2 C14 . . 117.6(4)
C3 C2 C1 . . 120.2(4)
C14 C2 C1 . . 122.2(3)
C4 C3 C2 . . 122.3(4)
C4 C3 H3A . . 118.8
C2 C3 H3A . . 118.8
C3 C4 C5 . . 117.8(3)
C3 C4 C15 . . 119.8(4)
C5 C4 C15 . . 122.4(4)
C6 C5 C4 . . 122.5(4)
C6 C5 H5A . . 118.8
C4 C5 H5A . . 118.8
C14 C6 C5 . . 117.6(4)
C14 C6 C7 . . 122.4(3)
C5 C6 C7 . . 120.0(4)
C6 C7 C8 . . 113.4(3)
C6 C7 H7A . . 108.9
C8 C7 H7A . . 108.9
C6 C7 H7B . . 108.9
C8 C7 H7B . . 108.9
H7A C7 H7B . . 107.7
C13 C8 C9 . . 117.9(4)
C13 C8 C7 . . 122.4(4)
C9 C8 C7 . . 119.7(4)
C10 C9 C8 . . 120.7(4)
C10 C9 H9A . . 119.7
C8 C9 H9A . . 119.7
C11 C10 C9 . . 120.0(5)
C11 C10 H10A . . 120.0
C9 C10 H10A . . 120.0
C10 C11 C12 . . 121.4(4)
C10 C11 H11A . . 119.3
C12 C11 H11A . . 119.3
C11 C12 C13 . . 117.5(4)
C11 C12 C1 . 2_655 120.3(4)
C13 C12 C1 . 2_655 122.1(4)
O2 C13 C8 . . 118.1(4)
O2 C13 C12 . . 119.4(4)
C8 C13 C12 . . 122.5(4)
C6 C14 O1 . . 120.4(4)
C6 C14 C2 . . 122.2(3)
O1 C14 C2 . . 117.3(4)
O3 C15 C4 . . 118.9(4)
O3 C15 C16 . . 119.3(4)
C4 C15 C16 . . 121.8(4)
C21 C16 C17 . . 118.4(4)
C21 C16 C15 . . 119.3(4)
C17 C16 C15 . . 122.2(4)
C18 C17 C16 . . 120.4(4)
C18 C17 H17A . . 119.8
C16 C17 H17A . . 119.8
C19 C18 C17 . . 120.0(5)
C19 C18 H18A . . 120.0
C17 C18 H18A . . 120.0
C18 C19 C20 . . 120.3(5)
C18 C19 H19A . . 119.8
C20 C19 H19A . . 119.8
C21 C20 C19 . . 119.5(5)
C21 C20 H20A . . 120.2
C19 C20 H20A . . 120.2
C20 C21 C16 . . 121.3(5)
C20 C21 H21A . . 119.4
C16 C21 H21A . . 119.4

loop_
_geom_bond_atom_site_label_1
_geom_bond_atom_site_label_2
_geom_bond_site_symmetry_2
_geom_bond_distance
O1 C14 . 1.378(4)
O1 H1 . 0.863(19)
O2 C13 . 1.373(4)
O2 H2 . 0.817(19)
O3 C15 . 1.238(4)
C1 C12 2_655 1.505(5)
C1 C2 . 1.522(5)
C1 H1A . 0.9700
C1 H1B . 0.9700
C2 C3 . 1.378(5)
C2 C14 . 1.397(5)
C3 C4 . 1.376(5)
C3 H3A . 0.9300
C4 C5 . 1.388(5)
C4 C15 . 1.479(5)
C5 C6 . 1.379(5)
C5 H5A . 0.9300
C6 C14 . 1.376(5)
C6 C7 . 1.517(5)
C7 C8 . 1.527(5)
C7 H7A . 0.9700
C7 H7B . 0.9700
C8 C13 . 1.381(5)
C8 C9 . 1.385(5)
C9 C10 . 1.373(6)
C9 H9A . 0.9300
C10 C11 . 1.372(6)
C10 H10A . 0.9300
C11 C12 . 1.374(5)
C11 H11A . 0.9300
C12 C13 . 1.388(5)
C12 C1 2_655 1.505(5)
C15 C16 . 1.488(5)
C16 C21 . 1.383(5)
C16 C17 . 1.396(5)
C17 C18 . 1.376(5)
C17 H17A . 0.9300
C18 C19 . 1.363(6)
C18 H18A . 0.9300
C19 C20 . 1.393(7)
C19 H19A . 0.9300
C20 C21 . 1.360(6)
C20 H20A . 0.9300
C21 H21A . 0.9300

loop_
_geom_hbond_atom_site_label_D
_geom_hbond_atom_site_label_H
_geom_hbond_atom_site_label_A
_geom_hbond_site_symmetry_A
_geom_hbond_distance_DH
_geom_hbond_distance_HA
_geom_hbond_distance_DA
_geom_hbond_angle_DHA
C17 H17A O1 7_656 0.93 2.58 3.478(5) 163.1
O2 H2 O1 2_655 0.817(19) 1.86(2) 2.672(4) 171(4)
O1 H1 O2 . 0.863(19) 1.81(2) 2.662(4) 169(6)
